data_4087459
loop_
_publ_author_name
'Berkeley, Emily R.'
'Perez-Gavilan, Ariane'
'Carroll, Patrick J.'
'Sneddon, Larry G.'

_publ_section_title
;
 Syntheses, Structural Characterizations, and Reactivity Studies of
 Half-Sandwich Cobalt, Rhodium, and Iridium Metallatricarbadecaboranyl
 Complexes
;
_journal_issue 7
_journal_name_full Organometallics
_journal_page_first 1396
_journal_paper_doi 10.1021/acs.organomet.5b00141
_journal_volume 34
_journal_year 2015
_chemical_formula_sum 'C35 H38 B7 Co P2'
_chemical_formula_weight 655.19
_space_group_IT_number 14
_space_group_name_Hall '-P 2yn'
_space_group_name_H-M_alt 'P 1 21/n 1'
_symmetry_cell_setting monoclinic
_symmetry_Int_Tables_number 14
_symmetry_space_group_name_H-M 'P 1 21/n 1'
_atom_sites_solution_hydrogens geom
_atom_sites_solution_primary direct
_audit_creation_method SHELXL-97
_cell_angle_alpha 90.00
_cell_angle_beta 102.849(3)
_cell_angle_gamma 90.00
_cell_formula_units_Z 4
_cell_length_a 11.5192(6)
_cell_length_b 17.6108(8)
_cell_length_c 16.6383(10)
_cell_measurement_temperature 143(1)
_cell_volume 3290.8(3)
_computing_data_collection 'Bruker APEX2'
_computing_data_reduction 'Bruker SAINT'
_computing_structure_refinement 'SHELXL-97 (Sheldrick, 2008)'
_computing_structure_solution 'SHELXS-97 (Sheldrick, 2008)'
_diffrn_ambient_temperature 143(1)
_diffrn_measured_fraction_theta_full 0.992
_diffrn_measured_fraction_theta_max 0.992
_diffrn_measurement_device 'CCD Area Detector'
_diffrn_measurement_device_type 'Bruker APEXII'
_diffrn_measurement_method 'phi and omega scans'
_diffrn_radiation_monochromator graphite
_diffrn_radiation_source 'sealed tube'
_diffrn_radiation_type MoK\a
_diffrn_radiation_wavelength 0.71073
_diffrn_reflns_av_R_equivalents 0.0566
_diffrn_reflns_av_sigmaI/netI 0.0422
_diffrn_reflns_limit_h_max 14
_diffrn_reflns_limit_h_min -14
_diffrn_reflns_limit_k_max 22
_diffrn_reflns_limit_k_min -22
_diffrn_reflns_limit_l_max 21
_diffrn_reflns_limit_l_min -21
_diffrn_reflns_number 56996
_diffrn_reflns_theta_full 27.52
_diffrn_reflns_theta_max 27.52
_diffrn_reflns_theta_min 1.71
_exptl_absorpt_coefficient_mu 0.645
_exptl_absorpt_correction_T_max 0.7456
_exptl_absorpt_correction_T_min 0.6895
_exptl_absorpt_correction_type multi-scan
_exptl_absorpt_process_details '(SADABS; Sheldrick, 2007)'
_exptl_crystal_density_diffrn 1.322
_exptl_crystal_density_method 'not measured'
_exptl_crystal_description plate
_exptl_crystal_F_000 1360
_exptl_crystal_size_max 0.35
_exptl_crystal_size_mid 0.15
_exptl_crystal_size_min 0.02
_refine_diff_density_max 0.343
_refine_diff_density_min -0.268
_refine_diff_density_rms 0.058
_refine_ls_extinction_method none
_refine_ls_goodness_of_fit_ref 1.012
_refine_ls_hydrogen_treatment mixed
_refine_ls_matrix_type full
_refine_ls_number_parameters 443
_refine_ls_number_reflns 7513
_refine_ls_number_restraints 0
_refine_ls_restrained_S_all 1.012
_refine_ls_R_factor_all 0.0580
_refine_ls_R_factor_gt 0.0346
_refine_ls_shift/su_max 0.001
_refine_ls_shift/su_mean 0.000
_refine_ls_structure_factor_coef Fsqd
_refine_ls_weighting_details 'calc w=1/[\s^2^(Fo^2^)+(0.0315P)^2^+1.7451P] where P=(Fo^2^+2Fc^2^)/3'
_refine_ls_weighting_scheme calc
_refine_ls_wR_factor_gt 0.0719
_refine_ls_wR_factor_ref 0.0801
_reflns_number_gt 5697
_reflns_number_total 7513
_reflns_threshold_expression >2sigma(I)
_cod_data_source_file om5b00141_si_002.cif
_cod_data_source_block CMPD4(UP3401)
_cod_depositor_comments
;
The following automatic conversions were performed:

data name '_atom_site_symetry_multiplicity' was replaced with
'_atom_site_symmetry_multiplicity' as specified in the replacement
file
'/home/saulius/struct/COD-crude-data/automatic-downloads/DataCite-retrospective/ACS/depositions/lib/lists/replacement-tags.lst'.

Automatic conversion script
Id: cif_correct_tags 6909 2019-04-08 15:41:33Z antanas 
;
_cod_original_sg_symbol_H-M 'P 21/n     '
_cod_database_code 4087459

loop_
_symmetry_equiv_pos_as_xyz
'x, y, z'
'-x+1/2, y+1/2, -z+1/2'
'-x, -y, -z'
'x-1/2, -y-1/2, z-1/2'

loop_
_atom_site_label
_atom_site_type_symbol
_atom_site_fract_x
_atom_site_fract_y
_atom_site_fract_z
_atom_site_U_iso_or_equiv
_atom_site_adp_type
_atom_site_occupancy
_atom_site_symmetry_multiplicity
_atom_site_calc_flag
_atom_site_refinement_flags
Co1 Co 0.48224(2) 0.274547(13) 0.348797(15) 0.01655(7) Uani 1 1 d .
C2 C 0.54341(18) 0.16926(10) 0.35848(12) 0.0204(4) Uani 1 1 d .
C3 C 0.37806(18) 0.29801(12) 0.24115(12) 0.0235(4) Uani 1 1 d .
C4 C 0.57330(18) 0.19319(11) 0.27823(12) 0.0227(4) Uani 1 1 d .
B5 B 0.4028(2) 0.16059(12) 0.34045(15) 0.0234(5) Uani 1 1 d .
B6 B 0.3086(2) 0.23306(13) 0.27455(15) 0.0264(5) Uani 1 1 d .
B7 B 0.4945(2) 0.26668(13) 0.21621(14) 0.0235(5) Uani 1 1 d .
B8 B 0.4857(2) 0.11044(13) 0.27788(15) 0.0258(5) Uani 1 1 d .
B9 B 0.3480(2) 0.22724(14) 0.17473(15) 0.0280(5) Uani 1 1 d .
B10 B 0.4718(2) 0.16675(13) 0.19012(15) 0.0252(5) Uani 1 1 d .
B11 B 0.3447(2) 0.14332(14) 0.23199(16) 0.0294(5) Uani 1 1 d .
C12 C 0.63413(18) 0.13391(10) 0.42641(12) 0.0218(4) Uani 1 1 d .
C13 C 0.75311(19) 0.15575(12) 0.44067(13) 0.0290(5) Uani 1 1 d .
H13 H 0.7758 0.1932 0.4079 0.039 Uiso 1 1 calc R
C14 C 0.8384(2) 0.12270(13) 0.50280(14) 0.0370(5) Uani 1 1 d .
H14 H 0.9173 0.1383 0.5116 0.049 Uiso 1 1 calc R
C15 C 0.8064(2) 0.06689(13) 0.55152(15) 0.0413(6) Uani 1 1 d .
H15 H 0.8634 0.0445 0.5932 0.055 Uiso 1 1 calc R
C16 C 0.6896(2) 0.04454(14) 0.53814(16) 0.0488(7) Uani 1 1 d .
H16 H 0.6676 0.0069 0.5711 0.065 Uiso 1 1 calc R
C17 C 0.6041(2) 0.07740(12) 0.47606(15) 0.0372(5) Uani 1 1 d .
H17 H 0.5254 0.0613 0.4676 0.049 Uiso 1 1 calc R
P1 P 0.60560(4) 0.37009(3) 0.37294(3) 0.01816(11) Uani 1 1 d .
P2 P 0.43910(4) 0.30138(3) 0.46531(3) 0.01752(11) Uani 1 1 d .
C18 C 0.59739(18) 0.41540(11) 0.47141(12) 0.0228(4) Uani 1 1 d .
H18A H 0.6742 0.4369 0.4971 0.030 Uiso 1 1 calc R
H18B H 0.5393 0.4562 0.4615 0.030 Uiso 1 1 calc R
C19 C 0.56152(17) 0.35638(11) 0.52842(12) 0.0220(4) Uani 1 1 d .
H19A H 0.5356 0.3810 0.5735 0.029 Uiso 1 1 calc R
H19B H 0.6283 0.3235 0.5512 0.029 Uiso 1 1 calc R
C20 C 0.76060(17) 0.34299(10) 0.38048(12) 0.0197(4) Uani 1 1 d .
C21 C 0.79559(18) 0.31762(11) 0.30979(12) 0.0231(4) Uani 1 1 d .
H21 H 0.7421 0.3202 0.2590 0.031 Uiso 1 1 calc R
C22 C 0.90869(18) 0.28870(11) 0.31424(13) 0.0268(5) Uani 1 1 d .
H22 H 0.9309 0.2725 0.2666 0.036 Uiso 1 1 calc R
C23 C 0.98861(18) 0.28389(11) 0.38975(14) 0.0300(5) Uani 1 1 d .
H23 H 1.0643 0.2640 0.3930 0.040 Uiso 1 1 calc R
C24 C 0.95587(19) 0.30864(12) 0.46008(14) 0.0299(5) Uani 1 1 d .
H24 H 1.0097 0.3053 0.5107 0.040 Uiso 1 1 calc R
C25 C 0.84286(18) 0.33853(11) 0.45599(13) 0.0250(4) Uani 1 1 d .
H25 H 0.8220 0.3556 0.5037 0.033 Uiso 1 1 calc R
C26 C 0.58495(18) 0.45187(10) 0.30268(12) 0.0214(4) Uani 1 1 d .
C27 C 0.47543(19) 0.48929(11) 0.28629(13) 0.0283(5) Uani 1 1 d .
H27 H 0.4145 0.4716 0.3098 0.038 Uiso 1 1 calc R
C28 C 0.4561(2) 0.55262(12) 0.23536(14) 0.0338(5) Uani 1 1 d .
H28 H 0.3830 0.5774 0.2256 0.045 Uiso 1 1 calc R
C29 C 0.5451(2) 0.57884(12) 0.19933(15) 0.0387(6) Uani 1 1 d .
H29 H 0.5317 0.6207 0.1643 0.052 Uiso 1 1 calc R
C30 C 0.6540(2) 0.54293(13) 0.21526(15) 0.0401(6) Uani 1 1 d .
H30 H 0.7142 0.5608 0.1912 0.053 Uiso 1 1 calc R
C31 C 0.6746(2) 0.48020(11) 0.26704(14) 0.0308(5) Uani 1 1 d .
H31 H 0.7489 0.4569 0.2780 0.041 Uiso 1 1 calc R
C32 C 0.31171(16) 0.36515(10) 0.46153(12) 0.0196(4) Uani 1 1 d .
C33 C 0.25050(17) 0.39543(11) 0.38687(13) 0.0234(4) Uani 1 1 d .
H33 H 0.2707 0.3805 0.3381 0.031 Uiso 1 1 calc R
C34 C 0.15944(18) 0.44777(11) 0.38433(14) 0.0290(5) Uani 1 1 d .
H34 H 0.1196 0.4680 0.3341 0.039 Uiso 1 1 calc R
C35 C 0.12809(18) 0.46969(11) 0.45594(14) 0.0296(5) Uani 1 1 d .
H35 H 0.0676 0.5051 0.4541 0.039 Uiso 1 1 calc R
C36 C 0.18625(18) 0.43932(11) 0.53058(14) 0.0289(5) Uani 1 1 d .
H36 H 0.1639 0.4536 0.5788 0.038 Uiso 1 1 calc R
C37 C 0.27800(18) 0.38750(11) 0.53390(13) 0.0254(4) Uani 1 1 d .
H37 H 0.3173 0.3675 0.5844 0.034 Uiso 1 1 calc R
C38 C 0.41102(18) 0.22576(11) 0.53354(12) 0.0234(4) Uani 1 1 d .
C39 C 0.2971(2) 0.19629(13) 0.52469(16) 0.0388(6) Uani 1 1 d .
H39 H 0.2340 0.2179 0.4869 0.052 Uiso 1 1 calc R
C40 C 0.2766(2) 0.13471(14) 0.57192(18) 0.0498(7) Uani 1 1 d .
H40 H 0.2001 0.1152 0.5654 0.066 Uiso 1 1 calc R
C41 C 0.3685(3) 0.10275(13) 0.62779(16) 0.0468(7) Uani 1 1 d .
H41 H 0.3546 0.0612 0.6589 0.062 Uiso 1 1 calc R
C42 C 0.4801(3) 0.13153(14) 0.63798(16) 0.0490(7) Uani 1 1 d .
H42 H 0.5421 0.1099 0.6767 0.065 Uiso 1 1 calc R
C43 C 0.5030(2) 0.19302(13) 0.59124(14) 0.0369(5) Uani 1 1 d .
H43 H 0.5799 0.2121 0.5987 0.049 Uiso 1 1 calc R
H3 H 0.3469(18) 0.3448(12) 0.2224(13) 0.025(6) Uiso 1 1 d .
H4 H 0.6636(19) 0.1910(12) 0.2743(13) 0.029(6) Uiso 1 1 d .
H5 H 0.3652(18) 0.1327(12) 0.3800(13) 0.028(6) Uiso 1 1 d .
H6 H 0.2151(19) 0.2388(12) 0.2843(13) 0.030(6) Uiso 1 1 d .
H7 H 0.5498(19) 0.2986(12) 0.1832(14) 0.033(6) Uiso 1 1 d .
H8 H 0.5198(17) 0.0503(12) 0.2810(12) 0.027(6) Uiso 1 1 d .
H9 H 0.2922(19) 0.2375(12) 0.1145(13) 0.029(6) Uiso 1 1 d .
H10 H 0.5023(18) 0.1401(12) 0.1409(13) 0.030(6) Uiso 1 1 d .
H11 H 0.2808(19) 0.0990(12) 0.2107(13) 0.036(6) Uiso 1 1 d .

loop_
_atom_site_aniso_label
_atom_site_aniso_U_11
_atom_site_aniso_U_22
_atom_site_aniso_U_33
_atom_site_aniso_U_23
_atom_site_aniso_U_13
_atom_site_aniso_U_12
Co1 0.01811(13) 0.01522(12) 0.01620(13) -0.00036(10) 0.00355(10) -0.00120(10)
C2 0.0278(11) 0.0132(9) 0.0207(10) -0.0032(7) 0.0068(8) -0.0017(8)
C3 0.0238(11) 0.0240(10) 0.0198(10) -0.0017(8) -0.0013(8) 0.0042(8)
C4 0.0249(11) 0.0219(10) 0.0205(10) -0.0014(8) 0.0031(8) 0.0003(8)
B5 0.0299(13) 0.0169(10) 0.0243(12) -0.0028(9) 0.0079(10) -0.0046(9)
B6 0.0195(11) 0.0284(12) 0.0310(13) -0.0065(10) 0.0050(10) -0.0027(10)
B7 0.0242(12) 0.0262(12) 0.0186(11) -0.0004(9) 0.0016(9) -0.0019(9)
B8 0.0314(13) 0.0190(11) 0.0264(13) -0.0061(9) 0.0053(10) -0.0044(10)
B9 0.0212(12) 0.0342(13) 0.0249(12) -0.0074(10) -0.0028(10) 0.0007(10)
B10 0.0259(12) 0.0283(12) 0.0201(12) -0.0065(9) 0.0023(10) 0.0010(10)
B11 0.0245(13) 0.0275(12) 0.0352(14) -0.0097(10) 0.0045(11) -0.0076(10)
C12 0.0300(11) 0.0154(9) 0.0198(10) -0.0042(7) 0.0052(9) 0.0031(8)
C13 0.0318(12) 0.0271(11) 0.0260(12) 0.0012(9) 0.0017(9) -0.0025(9)
C14 0.0344(13) 0.0351(12) 0.0362(13) -0.0001(10) -0.0034(11) 0.0008(10)
C15 0.0509(16) 0.0314(12) 0.0339(13) 0.0047(10) -0.0067(12) 0.0100(11)
C16 0.0592(18) 0.0372(14) 0.0466(16) 0.0218(12) 0.0046(14) 0.0000(12)
C17 0.0371(13) 0.0310(12) 0.0425(14) 0.0129(10) 0.0071(11) -0.0016(10)
P1 0.0208(3) 0.0168(2) 0.0177(2) -0.00080(19) 0.0058(2) -0.00238(19)
P2 0.0183(2) 0.0171(2) 0.0175(2) 0.00162(18) 0.0046(2) 0.00053(18)
C18 0.0249(11) 0.0222(10) 0.0223(10) -0.0057(8) 0.0078(9) -0.0030(8)
C19 0.0205(10) 0.0263(10) 0.0183(10) -0.0023(8) 0.0028(8) -0.0014(8)
C20 0.0200(10) 0.0165(9) 0.0232(10) -0.0002(7) 0.0060(8) -0.0039(7)
C21 0.0245(10) 0.0224(10) 0.0226(10) 0.0025(8) 0.0052(8) -0.0020(8)
C22 0.0276(11) 0.0232(10) 0.0325(12) 0.0001(8) 0.0131(9) -0.0009(8)
C23 0.0194(10) 0.0259(11) 0.0440(14) 0.0015(9) 0.0056(10) -0.0011(8)
C24 0.0245(11) 0.0292(11) 0.0319(12) 0.0000(9) -0.0026(9) -0.0059(9)
C25 0.0278(11) 0.0242(10) 0.0225(11) -0.0018(8) 0.0047(9) -0.0071(8)
C26 0.0298(11) 0.0157(9) 0.0198(10) -0.0015(7) 0.0078(9) -0.0025(8)
C27 0.0287(11) 0.0252(10) 0.0322(12) 0.0015(9) 0.0096(10) -0.0017(9)
C28 0.0382(13) 0.0259(11) 0.0372(13) 0.0041(9) 0.0085(11) 0.0084(10)
C29 0.0549(16) 0.0218(11) 0.0418(14) 0.0104(10) 0.0154(12) 0.0028(10)
C30 0.0471(15) 0.0307(12) 0.0496(15) 0.0131(11) 0.0255(12) -0.0021(11)
C31 0.0339(12) 0.0240(11) 0.0382(13) 0.0055(9) 0.0161(10) 0.0018(9)
C32 0.0179(9) 0.0154(9) 0.0267(11) -0.0007(8) 0.0075(8) -0.0014(7)
C33 0.0217(10) 0.0218(10) 0.0277(11) 0.0014(8) 0.0074(9) -0.0006(8)
C34 0.0239(11) 0.0235(10) 0.0384(13) 0.0043(9) 0.0044(10) 0.0014(8)
C35 0.0224(11) 0.0189(10) 0.0494(14) -0.0040(9) 0.0122(10) 0.0003(8)
C36 0.0264(11) 0.0255(10) 0.0387(13) -0.0101(9) 0.0153(10) -0.0039(9)
C37 0.0256(11) 0.0235(10) 0.0278(11) -0.0011(8) 0.0078(9) -0.0022(8)
C38 0.0323(11) 0.0194(9) 0.0212(10) 0.0014(8) 0.0116(9) 0.0017(8)
C39 0.0343(13) 0.0338(12) 0.0503(15) 0.0132(11) 0.0139(12) -0.0001(10)
C40 0.0526(17) 0.0351(13) 0.071(2) 0.0098(13) 0.0350(15) -0.0061(12)
C41 0.080(2) 0.0270(12) 0.0470(16) 0.0121(11) 0.0429(15) 0.0104(13)
C42 0.071(2) 0.0410(14) 0.0362(14) 0.0197(11) 0.0151(14) 0.0143(13)
C43 0.0420(14) 0.0340(12) 0.0341(13) 0.0092(10) 0.0069(11) 0.0017(10)

loop_
_atom_type_symbol
_atom_type_description
_atom_type_scat_dispersion_real
_atom_type_scat_dispersion_imag
_atom_type_scat_source
C C 0.0033 0.0016 'International Tables Vol C Tables 4.2.6.8 and 6.1.1.4'
H H 0.0000 0.0000 'International Tables Vol C Tables 4.2.6.8 and 6.1.1.4'
B B 0.0013 0.0007 'International Tables Vol C Tables 4.2.6.8 and 6.1.1.4'
P P 0.1023 0.0942 'International Tables Vol C Tables 4.2.6.8 and 6.1.1.4'
Co Co 0.3494 0.9721 'International Tables Vol C Tables 4.2.6.8 and 6.1.1.4'

loop_
_geom_angle_atom_site_label_1
_geom_angle_atom_site_label_2
_geom_angle_atom_site_label_3
_geom_angle
C3 Co1 C2 113.93(8)
C3 Co1 P2 123.83(6)
C2 Co1 P2 106.33(6)
C3 Co1 P1 104.27(6)
C2 Co1 P1 120.17(6)
P2 Co1 P1 86.35(2)
C3 Co1 B5 88.46(9)
C2 Co1 B5 44.31(8)
P2 Co1 B5 94.65(6)
P1 Co1 B5 164.00(7)
C3 Co1 B6 43.32(9)
C2 Co1 B6 89.85(8)
P2 Co1 B6 102.26(7)
P1 Co1 B6 145.39(7)
B5 Co1 B6 49.86(9)
C3 Co1 B7 43.70(8)
C2 Co1 B7 85.59(8)
P2 Co1 B7 166.72(6)
P1 Co1 B7 92.73(6)
B5 Co1 B7 89.88(9)
B6 Co1 B7 71.34(9)
C3 Co1 C4 85.38(8)
C2 Co1 C4 41.20(7)
P2 Co1 C4 146.52(5)
P1 Co1 C4 103.10(5)
B5 Co1 C4 67.78(8)
B6 Co1 C4 88.11(8)
B7 Co1 C4 46.43(8)
C12 C2 C4 121.75(17)
C12 C2 B5 127.99(17)
C4 C2 B5 106.45(16)
C12 C2 B8 115.20(15)
C4 C2 B8 66.45(13)
B5 C2 B8 65.85(14)
C12 C2 Co1 128.99(13)
C4 C2 Co1 79.26(11)
B5 C2 Co1 75.21(11)
B8 C2 Co1 115.81(13)
B6 C3 B7 111.50(17)
B6 C3 B9 68.82(15)
B7 C3 B9 68.07(14)
B6 C3 Co1 77.27(12)
B7 C3 Co1 77.59(12)
B9 C3 Co1 116.49(14)
B6 C3 H3 125.4(13)
B7 C3 H3 120.5(13)
B9 C3 H3 116.0(13)
Co1 C3 H3 127.4(13)
C2 C4 B10 115.57(17)
C2 C4 B8 62.10(13)
B10 C4 B8 59.80(13)
C2 C4 B7 121.99(17)
B10 C4 B7 62.61(13)
B8 C4 B7 112.40(15)
C2 C4 Co1 59.54(10)
B10 C4 Co1 107.98(13)
B8 C4 Co1 101.19(12)
B7 C4 Co1 66.55(10)
C2 C4 H4 117.7(11)
B10 C4 H4 115.4(11)
B8 C4 H4 122.5(11)
B7 C4 H4 111.9(11)
Co1 C4 H4 129.3(11)
C2 B5 B8 60.31(13)
C2 B5 B11 109.96(17)
B8 B5 B11 57.60(13)
C2 B5 B6 118.74(17)
B8 B5 B6 108.12(16)
B11 B5 B6 59.32(13)
C2 B5 Co1 60.48(10)
B8 B5 Co1 102.62(13)
B11 B5 Co1 105.89(13)
B6 B5 Co1 65.90(10)
C2 B5 H5 119.9(12)
B8 B5 H5 120.5(12)
B11 B5 H5 117.3(12)
B6 B5 H5 116.4(12)
Co1 B5 H5 130.2(12)
C3 B6 B11 108.53(18)
C3 B6 B9 57.77(13)
B11 B6 B9 58.02(14)
C3 B6 B5 115.59(17)
B11 B6 B5 58.71(13)
B9 B6 B5 105.52(16)
C3 B6 Co1 59.41(10)
B11 B6 Co1 104.28(13)
B9 B6 Co1 98.59(13)
B5 B6 Co1 64.23(10)
C3 B6 H6 124.3(11)
B11 B6 H6 116.2(11)
B9 B6 H6 125.1(11)
B5 B6 H6 115.2(11)
Co1 B6 H6 131.2(11)
C3 B7 C4 116.99(17)
C3 B7 B9 57.58(13)
C4 B7 B9 104.73(16)
C3 B7 B10 108.27(17)
C4 B7 B10 57.34(12)
B9 B7 B10 57.72(13)
C3 B7 Co1 58.72(10)
C4 B7 Co1 67.02(10)
B9 B7 Co1 98.09(13)
B10 B7 Co1 104.90(13)
C3 B7 H7 125.2(12)
C4 B7 H7 113.0(11)
B9 B7 H7 127.3(12)
B10 B7 H7 116.8(12)
Co1 B7 H7 129.6(12)
C2 B8 B11 107.82(16)
C2 B8 B10 105.08(15)
B11 B8 B10 62.51(14)
C2 B8 C4 51.45(11)
B11 B8 C4 101.76(16)
B10 B8 C4 58.73(12)
C2 B8 B5 53.84(12)
B11 B8 B5 61.54(14)
B10 B8 B5 104.15(16)
C4 B8 B5 88.24(14)
C2 B8 H8 117.6(10)
B11 B8 H8 128.1(10)
B10 B8 H8 122.7(10)
C4 B8 H8 125.5(10)
B5 B8 H8 131.4(10)
C3 B9 B10 108.57(16)
C3 B9 B11 107.31(17)
B10 B9 B11 61.74(14)
C3 B9 B7 54.35(12)
B10 B9 B7 61.26(13)
B11 B9 B7 104.22(16)
C3 B9 B6 53.41(13)
B10 B9 B6 105.12(17)
B11 B9 B6 60.93(14)
B7 B9 B6 91.77(15)
C3 B9 H9 119.2(11)
B10 B9 H9 122.4(11)
B11 B9 H9 124.2(11)
B7 B9 H9 127.0(11)
B6 B9 H9 128.4(11)
C4 B10 B8 61.47(13)
C4 B10 B9 109.63(16)
B8 B10 B9 112.86(18)
C4 B10 B11 100.87(16)
B8 B10 B11 58.51(14)
B9 B10 B11 59.42(14)
C4 B10 B7 60.05(12)
B8 B10 B7 111.67(16)
B9 B10 B7 61.02(13)
B11 B10 B7 102.43(16)
C4 B10 H10 119.6(11)
B8 B10 H10 114.1(11)
B9 B10 H10 123.4(11)
B11 B10 H10 129.0(11)
B7 B10 H10 123.6(11)
B8 B11 B9 112.76(17)
B8 B11 B10 58.98(13)
B9 B11 B10 58.84(14)
B8 B11 B5 60.86(14)
B9 B11 B5 110.54(16)
B10 B11 B5 101.23(16)
B8 B11 B6 113.06(17)
B9 B11 B6 61.05(14)
B10 B11 B6 103.12(16)
B5 B11 B6 61.97(13)
B8 B11 H11 114.0(12)
B9 B11 H11 121.7(12)
B10 B11 H11 126.4(12)
B5 B11 H11 121.7(12)
B6 B11 H11 124.0(12)
C17 C12 C13 117.63(19)
C17 C12 C2 121.66(19)
C13 C12 C2 120.69(18)
C14 C13 C12 121.2(2)
C15 C14 C13 120.1(2)
C16 C15 C14 119.4(2)
C15 C16 C17 120.7(2)
C12 C17 C16 120.9(2)
C20 P1 C26 103.59(9)
C20 P1 C18 107.15(9)
C26 P1 C18 101.61(9)
C20 P1 Co1 113.47(6)
C26 P1 Co1 120.05(7)
C18 P1 Co1 109.72(6)
C38 P2 C19 104.42(9)
C38 P2 C32 102.51(9)
C19 P2 C32 101.72(9)
C38 P2 Co1 120.47(6)
C19 P2 Co1 109.16(7)
C32 P2 Co1 116.40(7)
C19 C18 P1 109.41(13)
C18 C19 P2 106.48(13)
C25 C20 C21 118.26(18)
C25 C20 P1 122.26(15)
C21 C20 P1 119.09(15)
C22 C21 C20 121.07(19)
C23 C22 C21 119.9(2)
C24 C23 C22 119.92(19)
C23 C24 C25 120.5(2)
C24 C25 C20 120.33(19)
C31 C26 C27 118.12(18)
C31 C26 P1 123.27(16)
C27 C26 P1 118.56(15)
C28 C27 C26 120.9(2)
C29 C28 C27 120.1(2)
C30 C29 C28 119.8(2)
C29 C30 C31 120.5(2)
C30 C31 C26 120.6(2)
C33 C32 C37 118.52(18)
C33 C32 P2 120.47(15)
C37 C32 P2 120.92(15)
C34 C33 C32 120.70(19)
C35 C34 C33 120.1(2)
C34 C35 C36 120.14(19)
C35 C36 C37 120.2(2)
C36 C37 C32 120.3(2)
C43 C38 C39 118.5(2)
C43 C38 P2 121.35(16)
C39 C38 P2 120.06(16)
C38 C39 C40 120.4(2)
C41 C40 C39 120.3(2)
C42 C41 C40 120.0(2)
C41 C42 C43 120.8(2)
C38 C43 C42 120.0(2)

loop_
_geom_bond_atom_site_label_1
_geom_bond_atom_site_label_2
_geom_bond_distance
Co1 C3 1.965(2)
Co1 C2 1.9773(18)
Co1 P2 2.1580(6)
Co1 P1 2.1812(5)
Co1 B5 2.197(2)
Co1 B6 2.227(2)
Co1 B7 2.246(2)
Co1 C4 2.254(2)
C2 C12 1.494(3)
C2 C4 1.511(3)
C2 B5 1.587(3)
C2 B8 1.708(3)
C3 B6 1.567(3)
C3 B7 1.589(3)
C3 B9 1.650(3)
C3 H3 0.92(2)
C4 B10 1.723(3)
C4 B8 1.771(3)
C4 B7 1.774(3)
C4 H4 1.06(2)
B5 B8 1.794(3)
B5 B11 1.806(3)
B5 B6 1.865(3)
B5 H5 0.99(2)
B6 B11 1.817(3)
B6 B9 1.819(4)
B6 H6 1.13(2)
B7 B9 1.814(3)
B7 B10 1.818(3)
B7 H7 1.09(2)
B8 B11 1.734(3)
B8 B10 1.743(3)
B8 H8 1.13(2)
B9 B10 1.753(3)
B9 B11 1.763(4)
B9 H9 1.08(2)
B10 B11 1.804(4)
B10 H10 1.07(2)
B11 H11 1.08(2)
C12 C17 1.386(3)
C12 C13 1.392(3)
C13 C14 1.386(3)
C14 C15 1.375(3)
C15 C16 1.371(4)
C16 C17 1.386(3)
C17 H17 0.9300
P1 C20 1.8253(19)
P1 C26 1.8368(19)
P1 C18 1.8435(19)
P2 C38 1.8249(19)
P2 C19 1.8359(19)
P2 C32 1.8379(19)
C18 C19 1.525(3)
C20 C25 1.398(3)
C20 C21 1.399(3)
C21 C22 1.385(3)
C22 C23 1.385(3)
C23 C24 1.378(3)
C24 C25 1.392(3)
C26 C31 1.392(3)
C26 C27 1.395(3)
C27 C28 1.388(3)
C28 C29 1.377(3)
C29 C30 1.377(3)
C30 C31 1.389(3)
C32 C33 1.391(3)
C32 C37 1.401(3)
C33 C34 1.390(3)
C34 C35 1.375(3)
C35 C36 1.381(3)
C36 C37 1.388(3)
C38 C43 1.387(3)
C38 C39 1.389(3)
C39 C40 1.390(3)
C40 C41 1.365(4)
C41 C42 1.357(4)
C42 C43 1.392(3)
